data_4511409
loop_
_publ_author_name
'Wang, Xiu-li'
'Sui, Fang-fang'
'Lin, Hong-yan'
'Zhang, Ju-wen'
'Liu, Guo-cheng'

_publ_section_title
;
 Multifunctional Cobalt(II) Coordination Polymers Tuned by Flexible
 Bis(pyridylamide) Ligands with Different Spacers and Polycarboxylates
;
_journal_issue 7
_journal_name_full 'Crystal Growth &amp; Design'
_journal_page_first 3438
_journal_paper_doi 10.1021/cg500371n
_journal_volume 14
_journal_year 2014
_chemical_formula_moiety 'C44 H44 Co2 N8 O16'
_chemical_formula_sum 'C44 H44 Co2 N8 O16'
_chemical_formula_weight 1058.73
_chemical_name_systematic
; 
 ? 
;
_space_group_IT_number 2
_symmetry_cell_setting triclinic
_symmetry_space_group_name_Hall '-P 1'
_symmetry_space_group_name_H-M 'P -1'
_atom_sites_solution_hydrogens geom
_atom_sites_solution_primary direct
_atom_sites_solution_secondary difmap
_audit_creation_method SHELXL-97
_cell_angle_alpha 111.325(3)
_cell_angle_beta 103.680(4)
_cell_angle_gamma 102.598(3)
_cell_formula_units_Z 2
_cell_length_a 10.1112(19)
_cell_length_b 15.943(3)
_cell_length_c 16.764(3)
_cell_measurement_temperature 296(2)
_cell_measurement_theta_max 25.00
_cell_measurement_theta_min 2.3
_cell_volume 2303.8(7)
_computing_cell_refinement 'Bruker SAINT'
_computing_data_collection 'Bruker APEX2'
_computing_data_reduction 'Bruker SAINT'
_computing_molecular_graphics 'Bruker SHELXTL'
_computing_publication_material 'Bruker SHELXTL'
_computing_structure_refinement 'SHELXL-97 (Sheldrick, 2008)'
_computing_structure_solution 'SHELXS-97 (Sheldrick, 2008)'
_diffrn_ambient_temperature 296(2)
_diffrn_measured_fraction_theta_full 0.994
_diffrn_measured_fraction_theta_max 0.994
_diffrn_measurement_device_type 'Bruker APEX-II CCD'
_diffrn_measurement_method '\f and \w scans'
_diffrn_radiation_monochromator graphite
_diffrn_radiation_source 'fine-focus sealed tube'
_diffrn_radiation_type MoK\a
_diffrn_radiation_wavelength 0.71073
_diffrn_reflns_av_R_equivalents 0.0324
_diffrn_reflns_av_sigmaI/netI 0.0762
_diffrn_reflns_limit_h_max 11
_diffrn_reflns_limit_h_min -11
_diffrn_reflns_limit_k_max 18
_diffrn_reflns_limit_k_min -15
_diffrn_reflns_limit_l_max 16
_diffrn_reflns_limit_l_min -19
_diffrn_reflns_number 11836
_diffrn_reflns_theta_full 25.00
_diffrn_reflns_theta_max 25.00
_diffrn_reflns_theta_min 1.39
_exptl_absorpt_coefficient_mu 0.801
_exptl_absorpt_correction_T_max 0.8892
_exptl_absorpt_correction_T_min 0.8187
_exptl_absorpt_correction_type multi-scan
_exptl_absorpt_process_details ' SADABS, Sheldrick, 1996'
_exptl_crystal_colour purple
_exptl_crystal_density_diffrn 1.526
_exptl_crystal_density_method 'not measured'
_exptl_crystal_description block
_exptl_crystal_F_000 1092
_exptl_crystal_size_max 0.26
_exptl_crystal_size_mid 0.19
_exptl_crystal_size_min 0.15
_refine_diff_density_max 1.379
_refine_diff_density_min -0.444
_refine_diff_density_rms 0.107
_refine_ls_extinction_method none
_refine_ls_goodness_of_fit_ref 1.054
_refine_ls_hydrogen_treatment constr
_refine_ls_matrix_type full
_refine_ls_number_parameters 631
_refine_ls_number_reflns 8045
_refine_ls_number_restraints 0
_refine_ls_restrained_S_all 1.054
_refine_ls_R_factor_all 0.1018
_refine_ls_R_factor_gt 0.0602
_refine_ls_shift/su_max 0.000
_refine_ls_shift/su_mean 0.000
_refine_ls_structure_factor_coef Fsqd
_refine_ls_weighting_details 'calc w=1/[\s^2^(Fo^2^)+(0.0807P)^2^+0.0000P] where P=(Fo^2^+2Fc^2^)/3'
_refine_ls_weighting_scheme calc
_refine_ls_wR_factor_gt 0.1434
_refine_ls_wR_factor_ref 0.1615
_reflns_number_gt 5270
_reflns_number_total 8093
_reflns_threshold_expression >2sigma(I)
_cod_data_source_file cg500371n_si_002.cif
_cod_data_source_block compound-9
_cod_depositor_comments
;
The following automatic conversions were performed:

'_symmetry_cell_setting' value 'Triclinic' changed to 'triclinic'
according to
/usr/data/users/saulius/crontab/automatic-downloads/rss-feeds/ACS/lib/dictionaries/cif_core.dic
dictionary named 'cif_core.dic' version 2.4.2 from 2011-04-26.

Automatic conversion script
Id: cif_fix_values 2281 2013-09-26 08:29:07Z andrius 

 Adding full bibliography for 4511401--4511410.cif.
;
_cod_original_cell_volume 2303.7(8)
_cod_original_sg_symbol_Hall '-P 1 '
_cod_database_code 4511409

loop_
_symmetry_equiv_pos_as_xyz
'x, y, z'
'-x, -y, -z'

loop_
_atom_site_label
_atom_site_type_symbol
_atom_site_fract_x
_atom_site_fract_y
_atom_site_fract_z
_atom_site_U_iso_or_equiv
_atom_site_adp_type
_atom_site_occupancy
_atom_site_symmetry_multiplicity
_atom_site_calc_flag
_atom_site_refinement_flags
Co1 Co 0.42436(6) 0.37657(4) -0.40765(4) 0.02130(18) Uani 1 1 d .
N1 N 0.5104(4) 0.4356(3) -0.2598(3) 0.0301(9) Uani 1 1 d .
O1 O 0.7664(4) 0.7050(3) 0.0673(3) 0.0650(13) Uani 1 1 d .
C1 C 0.6267(5) 0.5139(3) -0.2082(3) 0.0327(12) Uani 1 1 d .
H1A H 0.6736 0.5435 -0.2374 0.039 Uiso 1 1 calc R
O1W O 0.3579(6) 0.1599(4) -0.1627(4) 0.137(3) Uani 1 1 d .
H1WA H 0.3155 0.1690 -0.2066 0.165 Uiso 1 1 d R
H1WB H 0.3319 0.0968 -0.1834 0.165 Uiso 1 1 d R
Co2 Co 0.67789(6) 0.20604(4) -0.40719(4) 0.02197(18) Uani 1 1 d .
N2 N 0.8035(5) 0.6381(3) -0.0672(3) 0.0484(12) Uani 1 1 d .
H2A H 0.8635 0.6449 -0.0950 0.058 Uiso 1 1 calc R
O2 O 1.2145(5) 0.9539(3) 0.1138(3) 0.0932(18) Uani 1 1 d .
C2 C 0.6815(6) 0.5538(4) -0.1137(4) 0.0414(13) Uani 1 1 d .
O2W O 0.9884(6) 0.6741(4) -0.1643(4) 0.122(2) Uani 1 1 d .
H2WA H 0.9907 0.6472 -0.2192 0.147 Uiso 1 1 d R
H2WB H 1.0618 0.6704 -0.1295 0.147 Uiso 1 1 d R
N3 N 1.2736(4) 0.9656(3) 0.2569(3) 0.0337(10) Uani 1 1 d .
H3B H 1.2437 0.9418 0.2905 0.040 Uiso 1 1 calc R
O3 O 0.7880(6) 0.3922(4) 0.0817(3) 0.0963(19) Uani 1 1 d .
C3 C 0.6159(7) 0.5066(4) -0.0704(4) 0.0526(16) Uani 1 1 d .
H3A H 0.6528 0.5286 -0.0074 0.063 Uiso 1 1 calc R
O3W O 1.1605(18) 0.8816(11) -0.0833(10) 0.62(2) Uani 1 1 d .
H3WA H 1.0958 0.8671 -0.1127 0.739 Uiso 1 1 d R
H3WB H 1.1942 0.8706 -0.0385 0.739 Uiso 1 1 d R
N4 N 1.5959(4) 1.1449(2) 0.4454(3) 0.0244(9) Uani 1 1 d .
O4 O 0.3656(5) 0.1921(3) 0.1136(3) 0.0732(15) Uani 1 1 d .
C4 C 0.4945(7) 0.4263(4) -0.1236(4) 0.0514(16) Uani 1 1 d .
H4A H 0.4477 0.3940 -0.0963 0.062 Uiso 1 1 calc R
O4W O 0.2987(19) 0.0374(7) -0.0659(10) 0.474(15) Uani 1 1 d .
H4WA H 0.3057 0.0773 -0.0130 0.568 Uiso 1 1 d R
H4WB H 0.3709 0.0187 -0.0588 0.568 Uiso 1 1 d R
O5 O 0.6199(3) 0.4503(2) -0.4036(2) 0.0299(8) Uani 1 1 d .
N5 N 0.7620(4) 0.2808(3) -0.2588(3) 0.0320(10) Uani 1 1 d .
C5 C 0.4432(6) 0.3940(4) -0.2165(4) 0.0409(13) Uani 1 1 d .
H5A H 0.3588 0.3416 -0.2508 0.049 Uiso 1 1 calc R
N6 N 0.6618(5) 0.2819(3) -0.0636(3) 0.0505(13) Uani 1 1 d .
H6A H 0.5855 0.2323 -0.0964 0.061 Uiso 1 1 calc R
O6 O 0.7071(4) 0.3346(2) -0.4076(3) 0.0416(10) Uani 1 1 d .
C6 C 0.8360(6) 0.7097(4) 0.0174(4) 0.0491(15) Uani 1 1 d .
O7 O 1.2064(3) 0.3669(2) -0.4099(2) 0.0308(8) Uani 1 1 d .
N7 N 0.4619(4) 0.3120(3) 0.2580(3) 0.0339(10) Uani 1 1 d .
H7C H 0.5283 0.3668 0.2919 0.041 Uiso 1 1 calc R
C7 C 0.9653(6) 0.7955(4) 0.0443(4) 0.0546(16) Uani 1 1 d .
H7A H 1.0342 0.7737 0.0180 0.066 Uiso 1 1 calc R
H7B H 0.9341 0.8360 0.0181 0.066 Uiso 1 1 calc R
O8 O 1.3499(3) 0.5017(2) -0.3888(2) 0.0282(8) Uani 1 1 d .
N8 N 0.3424(4) 0.3054(2) 0.4448(3) 0.0238(9) Uani 1 1 d .
C8 C 1.0406(6) 0.8545(4) 0.1458(4) 0.0422(13) Uani 1 1 d .
H8A H 1.0569 0.8124 0.1740 0.051 Uiso 1 1 calc R
H8B H 0.9783 0.8864 0.1709 0.051 Uiso 1 1 calc R
O9 O 0.4882(3) 0.1365(2) -0.4013(2) 0.0302(8) Uani 1 1 d .
C9 C 1.1839(6) 0.9288(4) 0.1697(4) 0.0424(14) Uani 1 1 d .
C10 C 1.4098(5) 1.0379(3) 0.2999(3) 0.0296(11) Uani 1 1 d .
O10 O 0.3918(3) 0.2442(2) -0.4136(3) 0.0365(9) Uani 1 1 d .
O11 O -0.1082(3) 0.2111(2) -0.4130(2) 0.0298(8) Uani 1 1 d .
C11 C 1.4910(6) 1.0739(4) 0.2555(4) 0.0395(13) Uani 1 1 d .
H11A H 1.4571 1.0510 0.1923 0.047 Uiso 1 1 calc R
O12 O -0.2277(3) 0.0970(2) -0.3895(2) 0.0298(8) Uani 1 1 d .
C12 C 1.6242(6) 1.1451(4) 0.3091(4) 0.0397(13) Uani 1 1 d .
H12A H 1.6812 1.1700 0.2814 0.048 Uiso 1 1 calc R
C13 C 1.6720(5) 1.1789(3) 0.4012(4) 0.0318(12) Uani 1 1 d .
H13A H 1.7609 1.2275 0.4352 0.038 Uiso 1 1 calc R
C14 C 1.4678(5) 1.0755(3) 0.3940(3) 0.0274(11) Uani 1 1 d .
H14A H 1.4144 1.0510 0.4236 0.033 Uiso 1 1 calc R
C15 C 0.6920(6) 0.2613(4) -0.2058(4) 0.0382(13) Uani 1 1 d .
H15A H 0.6017 0.2138 -0.2335 0.046 Uiso 1 1 calc R
C16 C 0.7484(6) 0.3088(4) -0.1115(4) 0.0394(13) Uani 1 1 d .
C17 C 0.8856(6) 0.3766(4) -0.0687(4) 0.0485(15) Uani 1 1 d .
H17A H 0.9272 0.4082 -0.0054 0.058 Uiso 1 1 calc R
C18 C 0.9586(6) 0.3955(4) -0.1242(4) 0.0492(15) Uani 1 1 d .
H18A H 1.0505 0.4411 -0.0982 0.059 Uiso 1 1 calc R
C19 C 0.8944(6) 0.3467(4) -0.2179(4) 0.0467(15) Uani 1 1 d .
H19A H 0.9449 0.3601 -0.2540 0.056 Uiso 1 1 calc R
C20 C 0.6829(7) 0.3235(5) 0.0263(4) 0.0580(17) Uani 1 1 d .
C21 C 0.5640(8) 0.2762(5) 0.0523(4) 0.075(2) Uani 1 1 d .
H21A H 0.4731 0.2770 0.0174 0.090 Uiso 1 1 calc R
H21B H 0.5571 0.2098 0.0339 0.090 Uiso 1 1 calc R
C22 C 0.5810(6) 0.3195(4) 0.1497(4) 0.0480(15) Uani 1 1 d .
H22A H 0.5867 0.3857 0.1686 0.058 Uiso 1 1 calc R
H22B H 0.6713 0.3187 0.1852 0.058 Uiso 1 1 calc R
C23 C 0.4584(6) 0.2684(4) 0.1709(4) 0.0396(13) Uani 1 1 d .
C24 C 0.3712(5) 0.2792(3) 0.2997(3) 0.0276(11) Uani 1 1 d .
C25 C 0.2407(5) 0.2039(3) 0.2542(3) 0.0378(13) Uani 1 1 d .
H25A H 0.2052 0.1702 0.1909 0.045 Uiso 1 1 calc R
C26 C 0.1645(5) 0.1808(3) 0.3077(4) 0.0374(13) Uani 1 1 d .
H26A H 0.0772 0.1305 0.2797 0.045 Uiso 1 1 calc R
C27 C 0.2173(5) 0.2315(3) 0.3997(3) 0.0302(11) Uani 1 1 d .
H27A H 0.1647 0.2143 0.4333 0.036 Uiso 1 1 calc R
C28 C 0.4168(5) 0.3280(3) 0.3941(3) 0.0253(11) Uani 1 1 d .
H28A H 0.5032 0.3791 0.4241 0.030 Uiso 1 1 calc R
C29 C 0.8657(5) 0.4770(3) -0.3920(3) 0.0213(10) Uani 1 1 d .
C30 C 0.9776(4) 0.4398(3) -0.3944(3) 0.0225(10) Uani 1 1 d .
H30A H 0.9644 0.3784 -0.3992 0.027 Uiso 1 1 calc R
C31 C 1.1098(5) 0.4947(3) -0.3896(3) 0.0222(10) Uani 1 1 d .
C32 C 1.1297(5) 0.5867(3) -0.3809(3) 0.0276(11) Uani 1 1 d .
H32A H 1.2182 0.6234 -0.3772 0.033 Uiso 1 1 calc R
C33 C 1.0191(5) 0.6250(3) -0.3778(4) 0.0319(12) Uani 1 1 d .
H33A H 1.0333 0.6870 -0.3716 0.038 Uiso 1 1 calc R
C34 C 0.8866(5) 0.5694(3) -0.3841(3) 0.0293(11) Uani 1 1 d .
H34A H 0.8114 0.5941 -0.3831 0.035 Uiso 1 1 calc R
C35 C 1.2279(4) 0.4517(3) -0.3956(3) 0.0205(10) Uani 1 1 d .
C36 C 0.7201(5) 0.4160(3) -0.4014(3) 0.0216(10) Uani 1 1 d .
C37 C 0.2417(5) 0.0352(3) -0.3821(3) 0.0269(11) Uani 1 1 d .
H37A H 0.3190 0.0124 -0.3791 0.032 Uiso 1 1 calc R
C38 C 0.2525(4) 0.1187(3) -0.3939(3) 0.0189(10) Uani 1 1 d .
C39 C 0.1376(4) 0.1527(3) -0.3969(3) 0.0228(10) Uani 1 1 d .
H39A H 0.1438 0.2086 -0.4039 0.027 Uiso 1 1 calc R
C40 C 0.0112(5) 0.1029(3) -0.3895(3) 0.0237(10) Uani 1 1 d .
C41 C 0.0029(5) 0.0209(3) -0.3791(3) 0.0278(11) Uani 1 1 d .
H41A H -0.0809 -0.0122 -0.3747 0.033 Uiso 1 1 calc R
C42 C 0.1184(5) -0.0136(3) -0.3750(4) 0.0322(12) Uani 1 1 d .
H42A H 0.1121 -0.0692 -0.3675 0.039 Uiso 1 1 calc R
C43 C 0.3867(5) 0.1712(3) -0.4039(3) 0.0204(10) Uani 1 1 d .
C44 C -0.1143(5) 0.1392(3) -0.3976(3) 0.0223(10) Uani 1 1 d .

loop_
_atom_site_aniso_label
_atom_site_aniso_U_11
_atom_site_aniso_U_22
_atom_site_aniso_U_33
_atom_site_aniso_U_23
_atom_site_aniso_U_13
_atom_site_aniso_U_12
Co1 0.0145(3) 0.0231(3) 0.0317(4) 0.0144(3) 0.0123(3) 0.0073(3)
N1 0.025(2) 0.033(2) 0.033(2) 0.015(2) 0.0116(19) 0.0091(19)
O1 0.052(3) 0.066(3) 0.047(3) 0.008(2) 0.018(2) -0.008(2)
C1 0.027(3) 0.040(3) 0.029(3) 0.015(2) 0.010(2) 0.005(2)
O1W 0.112(5) 0.149(5) 0.059(4) 0.003(4) 0.021(4) -0.039(4)
Co2 0.0146(3) 0.0224(3) 0.0336(4) 0.0135(3) 0.0137(3) 0.0070(3)
N2 0.038(3) 0.057(3) 0.036(3) 0.015(2) 0.014(2) -0.002(2)
O2 0.082(4) 0.104(4) 0.038(3) 0.035(3) -0.007(2) -0.046(3)
C2 0.030(3) 0.048(3) 0.038(3) 0.016(3) 0.007(3) 0.007(3)
O2W 0.094(5) 0.183(6) 0.060(4) 0.042(4) 0.031(3) 0.007(4)
N3 0.031(2) 0.036(2) 0.034(3) 0.020(2) 0.013(2) 0.003(2)
O3 0.078(4) 0.108(4) 0.047(3) 0.005(3) 0.032(3) -0.032(3)
C3 0.057(4) 0.058(4) 0.037(3) 0.024(3) 0.015(3) 0.006(3)
O3W 0.64(3) 0.49(2) 0.275(18) 0.241(17) -0.156(17) -0.40(2)
N4 0.021(2) 0.021(2) 0.031(2) 0.0116(18) 0.0112(18) 0.0046(17)
O4 0.079(3) 0.065(3) 0.039(3) 0.003(2) 0.029(2) -0.020(3)
C4 0.062(4) 0.046(3) 0.045(4) 0.021(3) 0.026(3) 0.006(3)
O4W 0.81(4) 0.155(9) 0.38(2) 0.017(10) 0.42(2) -0.044(14)
O5 0.0143(17) 0.0380(19) 0.050(2) 0.0251(17) 0.0182(16) 0.0138(15)
N5 0.027(2) 0.031(2) 0.036(3) 0.010(2) 0.018(2) 0.0054(19)
C5 0.037(3) 0.039(3) 0.042(3) 0.016(3) 0.016(3) 0.003(3)
N6 0.045(3) 0.057(3) 0.036(3) 0.011(2) 0.021(2) -0.002(2)
O6 0.025(2) 0.0251(19) 0.083(3) 0.027(2) 0.027(2) 0.0095(16)
C6 0.040(3) 0.056(4) 0.034(3) 0.018(3) 0.002(3) -0.001(3)
O7 0.0188(18) 0.0232(17) 0.056(2) 0.0180(17) 0.0193(17) 0.0098(14)
N7 0.032(2) 0.034(2) 0.031(2) 0.012(2) 0.017(2) 0.003(2)
C7 0.044(4) 0.058(4) 0.037(4) 0.017(3) 0.001(3) -0.008(3)
O8 0.0127(16) 0.0438(19) 0.041(2) 0.0253(17) 0.0160(15) 0.0151(15)
N8 0.020(2) 0.024(2) 0.034(2) 0.0154(18) 0.0146(18) 0.0078(17)
C8 0.036(3) 0.040(3) 0.036(3) 0.013(3) 0.005(3) 0.002(3)
O9 0.0140(17) 0.0371(18) 0.049(2) 0.0228(17) 0.0169(16) 0.0131(15)
C9 0.039(3) 0.045(3) 0.030(3) 0.016(3) 0.006(3) -0.001(3)
C10 0.023(3) 0.033(3) 0.034(3) 0.017(2) 0.009(2) 0.007(2)
O10 0.028(2) 0.0342(19) 0.068(3) 0.0345(19) 0.0302(19) 0.0142(16)
O11 0.0197(17) 0.0328(18) 0.048(2) 0.0240(17) 0.0180(16) 0.0124(15)
C11 0.036(3) 0.050(3) 0.030(3) 0.018(3) 0.014(3) 0.004(3)
O12 0.0111(16) 0.0379(19) 0.042(2) 0.0154(17) 0.0162(15) 0.0083(15)
C12 0.037(3) 0.045(3) 0.043(4) 0.026(3) 0.021(3) 0.006(3)
C13 0.024(3) 0.028(3) 0.046(3) 0.019(3) 0.015(2) 0.007(2)
C14 0.024(3) 0.029(3) 0.038(3) 0.019(2) 0.019(2) 0.010(2)
C15 0.031(3) 0.040(3) 0.038(3) 0.013(3) 0.014(3) 0.007(2)
C16 0.033(3) 0.045(3) 0.043(3) 0.016(3) 0.022(3) 0.012(3)
C17 0.038(3) 0.051(3) 0.039(3) 0.006(3) 0.019(3) 0.000(3)
C18 0.040(3) 0.047(3) 0.044(4) 0.010(3) 0.017(3) -0.001(3)
C19 0.046(4) 0.048(3) 0.046(4) 0.017(3) 0.030(3) 0.004(3)
C20 0.056(4) 0.064(4) 0.040(4) 0.014(3) 0.026(3) -0.001(4)
C21 0.071(5) 0.095(5) 0.038(4) 0.019(4) 0.031(4) -0.007(4)
C22 0.051(4) 0.059(4) 0.033(3) 0.017(3) 0.024(3) 0.011(3)
C23 0.037(3) 0.047(3) 0.034(3) 0.018(3) 0.018(3) 0.007(3)
C24 0.028(3) 0.030(3) 0.030(3) 0.015(2) 0.015(2) 0.011(2)
C25 0.038(3) 0.034(3) 0.029(3) 0.004(2) 0.014(3) 0.002(2)
C26 0.029(3) 0.033(3) 0.042(3) 0.013(3) 0.014(3) 0.001(2)
C27 0.026(3) 0.029(3) 0.040(3) 0.020(3) 0.017(2) 0.005(2)
C28 0.019(2) 0.024(2) 0.031(3) 0.012(2) 0.010(2) 0.003(2)
C29 0.017(2) 0.023(2) 0.026(3) 0.008(2) 0.014(2) 0.0066(19)
C30 0.013(2) 0.023(2) 0.035(3) 0.014(2) 0.012(2) 0.0058(19)
C31 0.014(2) 0.030(3) 0.029(3) 0.016(2) 0.011(2) 0.011(2)
C32 0.018(2) 0.031(3) 0.041(3) 0.018(2) 0.017(2) 0.009(2)
C33 0.023(3) 0.027(3) 0.053(3) 0.022(3) 0.017(2) 0.009(2)
C34 0.023(3) 0.031(3) 0.046(3) 0.022(2) 0.020(2) 0.014(2)
C35 0.010(2) 0.034(3) 0.023(2) 0.015(2) 0.0094(19) 0.008(2)
C36 0.015(2) 0.028(3) 0.023(3) 0.008(2) 0.011(2) 0.008(2)
C37 0.017(2) 0.030(3) 0.039(3) 0.018(2) 0.014(2) 0.010(2)
C38 0.012(2) 0.024(2) 0.026(3) 0.013(2) 0.0100(19) 0.0083(19)
C39 0.016(2) 0.031(2) 0.027(3) 0.017(2) 0.010(2) 0.008(2)
C40 0.015(2) 0.030(3) 0.028(3) 0.010(2) 0.013(2) 0.009(2)
C41 0.015(2) 0.029(3) 0.041(3) 0.018(2) 0.013(2) 0.003(2)
C42 0.028(3) 0.029(3) 0.056(4) 0.025(3) 0.025(3) 0.015(2)
C43 0.015(2) 0.023(2) 0.018(2) 0.005(2) 0.0071(19) 0.0027(19)
C44 0.016(2) 0.026(2) 0.025(3) 0.008(2) 0.012(2) 0.008(2)

loop_
_atom_type_symbol
_atom_type_description
_atom_type_scat_dispersion_real
_atom_type_scat_dispersion_imag
_atom_type_scat_source
C C 0.0033 0.0016 'International Tables Vol C Tables 4.2.6.8 and 6.1.1.4'
H H 0.0000 0.0000 'International Tables Vol C Tables 4.2.6.8 and 6.1.1.4'
N N 0.0061 0.0033 'International Tables Vol C Tables 4.2.6.8 and 6.1.1.4'
O O 0.0106 0.0060 'International Tables Vol C Tables 4.2.6.8 and 6.1.1.4'
Co Co 0.3494 0.9721 'International Tables Vol C Tables 4.2.6.8 and 6.1.1.4'

loop_
_geom_angle_atom_site_label_1
_geom_angle_atom_site_label_2
_geom_angle_atom_site_label_3
_geom_angle
_geom_angle_site_symmetry_1
_geom_angle_site_symmetry_3
O10 Co1 O5 118.92(12) . .
O10 Co1 N8 86.07(14) . 1_554
O5 Co1 N8 92.39(13) . 1_554
O10 Co1 O7 90.82(12) . 1_455
O5 Co1 O7 150.26(12) . 1_455
N8 Co1 O7 89.12(13) 1_554 1_455
O10 Co1 N1 88.73(15) . .
O5 Co1 N1 88.56(14) . .
N8 Co1 N1 174.49(14) 1_554 .
O7 Co1 N1 92.75(13) 1_455 .
O10 Co1 O8 149.28(11) . 1_455
O5 Co1 O8 91.38(11) . 1_455
N8 Co1 O8 98.39(12) 1_554 1_455
O7 Co1 O8 59.06(11) 1_455 1_455
N1 Co1 O8 87.01(13) . 1_455
C1 N1 C5 117.3(4) . .
C1 N1 Co1 122.9(3) . .
C5 N1 Co1 119.7(3) . .
N1 C1 C2 123.8(4) . .
O6 Co2 O9 119.17(12) . .
O6 Co2 N4 87.11(15) . 1_444
O9 Co2 N4 93.17(13) . 1_444
O6 Co2 O11 91.08(12) . 1_655
O9 Co2 O11 149.74(12) . 1_655
N4 Co2 O11 88.46(13) 1_444 1_655
O6 Co2 N5 87.44(15) . .
O9 Co2 N5 89.16(13) . .
N4 Co2 N5 174.54(14) 1_444 .
O11 Co2 N5 92.01(13) 1_655 .
O6 Co2 O12 148.94(12) . 1_655
O9 Co2 O12 90.96(11) . 1_655
N4 Co2 O12 99.33(12) 1_444 1_655
O11 Co2 O12 59.03(11) 1_655 1_655
N5 Co2 O12 85.56(13) . 1_655
C6 N2 C2 126.7(5) . .
C1 C2 C3 118.0(5) . .
C1 C2 N2 118.1(5) . .
C3 C2 N2 123.9(5) . .
C9 N3 C10 128.4(4) . .
C4 C3 C2 118.2(5) . .
C14 N4 C13 116.9(4) . .
C14 N4 Co2 123.0(3) . 1_666
C13 N4 Co2 120.0(3) . 1_666
C5 C4 C3 120.0(5) . .
C36 O5 Co1 120.7(3) . .
C15 N5 C19 117.9(4) . .
C15 N5 Co2 123.7(3) . .
C19 N5 Co2 118.3(3) . .
N1 C5 C4 122.4(5) . .
C20 N6 C16 128.8(5) . .
C36 O6 Co2 174.1(3) . .
O1 C6 N2 123.1(5) . .
O1 C6 C7 122.8(5) . .
N2 C6 C7 114.2(5) . .
C35 O7 Co1 92.6(2) . 1_655
C23 N7 C24 128.3(4) . .
C8 C7 C6 114.6(5) . .
C35 O8 Co1 89.1(2) . 1_655
C27 N8 C28 117.0(4) . .
C27 N8 Co1 120.3(3) . 1_556
C28 N8 Co1 122.5(3) . 1_556
C7 C8 C9 112.7(4) . .
C43 O9 Co2 120.3(3) . .
O2 C9 N3 122.8(5) . .
O2 C9 C8 121.9(5) . .
N3 C9 C8 115.3(4) . .
C14 C10 C11 117.7(4) . .
C14 C10 N3 116.8(4) . .
C11 C10 N3 125.5(5) . .
C43 O10 Co1 170.3(3) . .
C44 O11 Co2 92.3(2) . 1_455
C12 C11 C10 117.6(5) . .
C44 O12 Co2 89.4(3) . 1_455
C13 C12 C11 120.8(5) . .
N4 C13 C12 122.6(5) . .
N4 C14 C10 124.3(4) . .
N5 C15 C16 122.7(5) . .
C15 C16 C17 119.7(5) . .
C15 C16 N6 116.9(5) . .
C17 C16 N6 123.4(5) . .
C16 C17 C18 117.3(5) . .
C19 C18 C17 119.9(5) . .
N5 C19 C18 122.5(5) . .
O3 C20 N6 123.2(5) . .
O3 C20 C21 123.0(6) . .
N6 C20 C21 113.8(5) . .
C22 C21 C20 116.0(6) . .
C21 C22 C23 113.2(5) . .
O4 C23 N7 123.0(5) . .
O4 C23 C22 122.0(5) . .
N7 C23 C22 114.9(5) . .
C28 C24 C25 118.5(4) . .
C28 C24 N7 116.1(4) . .
C25 C24 N7 125.3(4) . .
C24 C25 C26 117.3(5) . .
C27 C26 C25 120.4(5) . .
N8 C27 C26 123.0(4) . .
N8 C28 C24 123.6(4) . .
C30 C29 C34 119.7(4) . .
C30 C29 C36 120.0(4) . .
C34 C29 C36 120.2(4) . .
C29 C30 C31 120.0(4) . .
C32 C31 C30 119.8(4) . .
C32 C31 C35 121.1(4) . .
C30 C31 C35 119.1(4) . .
C31 C32 C33 120.8(4) . .
C32 C33 C34 119.2(4) . .
C33 C34 C29 120.5(4) . .
O7 C35 O8 119.2(4) . .
O7 C35 C31 121.0(4) . .
O8 C35 C31 119.8(4) . .
O6 C36 O5 124.0(4) . .
O6 C36 C29 117.8(4) . .
O5 C36 C29 118.1(4) . .
C42 C37 C38 121.0(4) . .
C39 C38 C37 119.0(4) . .
C39 C38 C43 119.9(4) . .
C37 C38 C43 121.1(4) . .
C38 C39 C40 120.1(4) . .
C41 C40 C39 119.6(4) . .
C41 C40 C44 121.6(4) . .
C39 C40 C44 118.7(4) . .
C40 C41 C42 120.9(4) . .
C37 C42 C41 119.4(4) . .
O10 C43 O9 123.8(4) . .
O10 C43 C38 118.9(4) . .
O9 C43 C38 117.3(4) . .
O11 C44 O12 119.3(4) . .
O11 C44 C40 120.8(4) . .
O12 C44 C40 120.0(4) . .

loop_
_geom_bond_atom_site_label_1
_geom_bond_atom_site_label_2
_geom_bond_distance
_geom_bond_site_symmetry_2
Co1 O10 2.025(3) .
Co1 O5 2.040(3) .
Co1 N8 2.161(4) 1_554
Co1 O7 2.166(3) 1_455
Co1 N1 2.170(4) .
Co1 O8 2.225(3) 1_455
N1 C1 1.336(6) .
N1 C5 1.348(6) .
O1 C6 1.226(6) .
C1 C2 1.386(7) .
Co2 O6 2.009(3) .
Co2 O9 2.039(3) .
Co2 N4 2.161(4) 1_444
Co2 O11 2.173(3) 1_655
Co2 N5 2.175(4) .
Co2 O12 2.234(3) 1_655
N2 C6 1.364(7) .
N2 C2 1.412(6) .
O2 C9 1.222(6) .
C2 C3 1.393(7) .
N3 C9 1.349(6) .
N3 C10 1.407(6) .
O3 C20 1.215(7) .
C3 C4 1.381(8) .
N4 C14 1.341(6) .
N4 C13 1.348(5) .
N4 Co2 2.161(4) 1_666
O4 C23 1.228(6) .
C4 C5 1.370(7) .
O5 C36 1.252(5) .
N5 C15 1.338(6) .
N5 C19 1.340(6) .
N6 C20 1.347(7) .
N6 C16 1.420(6) .
O6 C36 1.238(5) .
C6 C7 1.508(7) .
O7 C35 1.243(5) .
O7 Co1 2.166(3) 1_655
N7 C23 1.358(6) .
N7 C24 1.402(5) .
C7 C8 1.507(7) .
O8 C35 1.268(5) .
O8 Co1 2.226(3) 1_655
N8 C27 1.346(6) .
N8 C28 1.351(5) .
N8 Co1 2.161(4) 1_556
C8 C9 1.515(7) .
O9 C43 1.267(5) .
C10 C14 1.383(7) .
C10 C11 1.396(6) .
O10 C43 1.224(5) .
O11 C44 1.256(5) .
O11 Co2 2.173(3) 1_455
C11 C12 1.389(7) .
O12 C44 1.261(5) .
O12 Co2 2.234(3) 1_455
C12 C13 1.354(7) .
C15 C16 1.382(7) .
C16 C17 1.385(7) .
C17 C18 1.391(7) .
C18 C19 1.379(8) .
C20 C21 1.514(8) .
C21 C22 1.473(8) .
C22 C23 1.517(7) .
C24 C28 1.387(6) .
C24 C25 1.390(7) .
C25 C26 1.406(6) .
C26 C27 1.354(7) .
C29 C30 1.389(6) .
C29 C34 1.394(6) .
C29 C36 1.514(6) .
C30 C31 1.395(6) .
C31 C32 1.384(6) .
C31 C35 1.507(6) .
C32 C33 1.388(6) .
C33 C34 1.392(6) .
C37 C42 1.374(6) .
C37 C38 1.401(6) .
C38 C39 1.384(6) .
C38 C43 1.511(5) .
C39 C40 1.408(6) .
C40 C41 1.368(6) .
C40 C44 1.503(6) .
C41 C42 1.393(6) .
